data_3000086
loop_
_publ_author_name
SRINIVASANK

_publ_section_title
;
 ' MHBSOLUTIONS'
;
_journal_name_full 'To be published in crystengcomm'
_chemical_formula_sum 'C8 H8 O3'
_chemical_name_systematic ' Methyl p-hydroxybenzoate'
_symmetry_space_group_name_Hall 'C -2yc'
_symmetry_space_group_name_H-M 'C 1 c 1'
_cell_angle_alpha 90.00000
_cell_angle_beta 120.03894
_cell_angle_gamma 90.00000
_cell_length_a 13.50411
_cell_length_b 16.84693
_cell_length_c 10.97988
_cell_volume 2162.442
_diffrn_radiation_type X-ray
_refine_ls_R_I_factor 12.0762
_cod_database_code 3000086
_cod_hold_until_date 2017-02-17

loop_
_atom_site_label
_atom_site_fract_x
_atom_site_fract_y
_atom_site_fract_z
? ? ? ?
